data_4129365
loop_
_publ_author_name
'H\"ubner, Alexander'
'Kaese, Thomas'
'Diefenbach, Martin'
'Endeward, Burkhard'
'Bolte, Michael'
'Lerner, Hans-Wolfram'
'Holthausen, Max C.'
'Wagner, Matthias'

_publ_section_title
;
 A preorganized ditopic borane as highly efficient one- or two-electron
 trap.
;
_journal_issue 10
_journal_name_full 'Journal of the American Chemical Society'
_journal_page_first 3705
_journal_page_last 3714
_journal_paper_doi 10.1021/jacs.5b01192
_journal_volume 137
_journal_year 2015
_chemical_formula_moiety 'C30 H29 B2, C16 H32 Li O4'
_chemical_formula_sum 'C46 H61 B2 Li O4'
_chemical_formula_weight 706.51
_space_group_IT_number 4
_space_group_name_Hall 'P 2yb'
_space_group_name_H-M_alt 'P 1 21 1'
_symmetry_cell_setting monoclinic
_symmetry_space_group_name_Hall 'P 2yb'
_symmetry_space_group_name_H-M 'P 1 21 1'
_atom_sites_solution_hydrogens geom
_atom_sites_solution_primary direct
_atom_sites_solution_secondary difmap
_audit_creation_method SHELXL-97
_cell_angle_alpha 90.00
_cell_angle_beta 113.372(5)
_cell_angle_gamma 90.00
_cell_formula_units_Z 2
_cell_length_a 10.2957(7)
_cell_length_b 18.7762(10)
_cell_length_c 11.7473(8)
_cell_measurement_reflns_used 20538
_cell_measurement_temperature 173(2)
_cell_measurement_theta_max 27.56
_cell_measurement_theta_min 3.11
_cell_volume 2084.6(2)
_computing_cell_refinement 'X-Area (Stoe & Cie, 2001)'
_computing_data_collection 'X-Area (Stoe & Cie, 2001)'
_computing_data_reduction 'X-Area (Stoe & Cie, 2001)'
_computing_molecular_graphics 'XP in SHELXTL-Plus (Sheldrick, 2008)'
_computing_publication_material 'SHELXL-97 (Sheldrick, 2008)'
_computing_structure_refinement 'SHELXL-97 (Sheldrick, 2008)'
_computing_structure_solution 'SHELXS-97 (Sheldrick, 2008)'
_diffrn_ambient_temperature 173(2)
_diffrn_measured_fraction_theta_full 0.997
_diffrn_measured_fraction_theta_max 0.990
_diffrn_measurement_device_type 'STOE IPDS II two-circle-diffractometer'
_diffrn_measurement_method \w
_diffrn_radiation_monochromator graphite
_diffrn_radiation_source 'fine-focus sealed tube'
_diffrn_radiation_type MoK\a
_diffrn_radiation_wavelength 0.71073
_diffrn_reflns_av_R_equivalents 0.0951
_diffrn_reflns_av_sigmaI/netI 0.0512
_diffrn_reflns_limit_h_max 12
_diffrn_reflns_limit_h_min -13
_diffrn_reflns_limit_k_max 23
_diffrn_reflns_limit_k_min -24
_diffrn_reflns_limit_l_max 15
_diffrn_reflns_limit_l_min -15
_diffrn_reflns_number 29731
_diffrn_reflns_theta_full 25.00
_diffrn_reflns_theta_max 27.19
_diffrn_reflns_theta_min 3.11
_diffrn_standards_number 0
_exptl_absorpt_coefficient_mu 0.068
_exptl_absorpt_correction_T_max 0.9980
_exptl_absorpt_correction_T_min 0.9878
_exptl_absorpt_correction_type multi-scan
_exptl_absorpt_process_details 'X-Area (Stoe & Cie, 2001)'
_exptl_crystal_colour colourless
_exptl_crystal_density_diffrn 1.126
_exptl_crystal_density_method 'not measured'
_exptl_crystal_description plate
_exptl_crystal_F_000 764
_exptl_crystal_size_max 0.18
_exptl_crystal_size_mid 0.16
_exptl_crystal_size_min 0.03
_refine_diff_density_max 0.271
_refine_diff_density_min -0.206
_refine_diff_density_rms 0.040
_refine_ls_extinction_method none
_refine_ls_goodness_of_fit_ref 1.077
_refine_ls_hydrogen_treatment mixed
_refine_ls_matrix_type full
_refine_ls_number_parameters 481
_refine_ls_number_reflns 4750
_refine_ls_number_restraints 249
_refine_ls_restrained_S_all 1.129
_refine_ls_R_factor_all 0.0759
_refine_ls_R_factor_gt 0.0610
_refine_ls_shift/su_max 0.000
_refine_ls_shift/su_mean 0.000
_refine_ls_structure_factor_coef Fsqd
_refine_ls_weighting_details 'calc w=1/[\s^2^(Fo^2^)+(0.0784P)^2^+0.2373P] where P=(Fo^2^+2Fc^2^)/3'
_refine_ls_weighting_scheme calc
_refine_ls_wR_factor_gt 0.1416
_refine_ls_wR_factor_ref 0.1499
_reflns_number_gt 3935
_reflns_number_total 4750
_reflns_threshold_expression I>2\s(I)
_cod_data_source_file ja5b01192_si_002.cif
_cod_data_source_block wa1497
_cod_depositor_comments
;
The following automatic conversions were performed:

data item '_symmetry_cell_setting' value 'Monoclinic' was changed to
'monoclinic' in accordance with the
/home/saulius/struct/COD-crude-data/automatic-downloads/DataCite-retrospective/ACS/depositions/lib/dictionaries/cif_core.dic
dictionary named 'cif_core.dic' version 2.4.2 last updated on
2011-04-26.

Automatic conversion script
Id: cif_fix_values 6909 2019-04-08 15:41:33Z antanas 
;
_cod_original_sg_symbol_H-M P21
_cod_database_code 4129365

loop_
_symmetry_equiv_pos_as_xyz
'x, y, z'
'-x, y+1/2, -z'

loop_
_atom_site_label
_atom_site_type_symbol
_atom_site_fract_x
_atom_site_fract_y
_atom_site_fract_z
_atom_site_U_iso_or_equiv
_atom_site_adp_type
_atom_site_occupancy
_atom_site_symmetry_multiplicity
_atom_site_calc_flag
_atom_site_refinement_flags
_atom_site_disorder_assembly
_atom_site_disorder_group
B1 B 0.6412(4) 0.6063(2) 0.3039(3) 0.0320(7) Uani 1 1 d . . .
H1 H 0.625(5) 0.624(3) 0.185(4) 0.060(13) Uiso 1 1 d . . .
B2 B 0.6366(4) 0.6929(2) 0.2101(3) 0.0348(8) Uani 1 1 d . . .
C1 C 0.6517(3) 0.68645(17) 0.3509(3) 0.0310(6) Uani 1 1 d . . .
H1A H 0.5630 0.7016 0.3597 0.037 Uiso 1 1 calc R . .
C2 C 0.7825(3) 0.71585(19) 0.4554(3) 0.0356(7) Uani 1 1 d . . .
H2A H 0.7884 0.7675 0.4408 0.043 Uiso 1 1 calc R . .
H2B H 0.8667 0.6931 0.4502 0.043 Uiso 1 1 calc R . .
C3 C 0.7910(4) 0.7059(2) 0.5885(3) 0.0389(7) Uani 1 1 d . . .
C4 C 0.9302(5) 0.7362(4) 0.6800(4) 0.0793(18) Uani 1 1 d . . .
H4A H 1.0091 0.7115 0.6703 0.119 Uiso 1 1 calc R . .
H4B H 0.9364 0.7295 0.7647 0.119 Uiso 1 1 calc R . .
H4C H 0.9348 0.7872 0.6639 0.119 Uiso 1 1 calc R . .
C5 C 0.6717(5) 0.7446(3) 0.6073(4) 0.0652(12) Uani 1 1 d . . .
H5A H 0.6749 0.7953 0.5888 0.098 Uiso 1 1 calc R . .
H5B H 0.6824 0.7390 0.6935 0.098 Uiso 1 1 calc R . .
H5C H 0.5808 0.7245 0.5517 0.098 Uiso 1 1 calc R . .
C6 C 0.7827(6) 0.6270(2) 0.6164(4) 0.0616(12) Uani 1 1 d . . .
H6A H 0.8584 0.6010 0.6035 0.092 Uiso 1 1 calc R . .
H6B H 0.6907 0.6079 0.5609 0.092 Uiso 1 1 calc R . .
H6C H 0.7937 0.6213 0.7027 0.092 Uiso 1 1 calc R . .
C11 C 0.7636(4) 0.54621(18) 0.3459(3) 0.0360(7) Uani 1 1 d . . .
C12 C 0.7017(4) 0.47958(18) 0.3483(3) 0.0381(7) Uani 1 1 d . . .
C13 C 0.7813(5) 0.4177(2) 0.3851(4) 0.0518(10) Uani 1 1 d . . .
H13 H 0.7368 0.3737 0.3867 0.062 Uiso 1 1 calc R . .
C14 C 0.9258(6) 0.4208(2) 0.4191(4) 0.0609(12) Uani 1 1 d . . .
H14 H 0.9814 0.3788 0.4450 0.073 Uiso 1 1 calc R . .
C15 C 0.9888(5) 0.4845(3) 0.4155(4) 0.0581(11) Uani 1 1 d . . .
H15 H 1.0882 0.4863 0.4380 0.070 Uiso 1 1 calc R . .
C16 C 0.9092(4) 0.5465(2) 0.3795(4) 0.0480(9) Uani 1 1 d . . .
H16 H 0.9553 0.5901 0.3778 0.058 Uiso 1 1 calc R . .
C21 C 0.5051(4) 0.55791(18) 0.2862(3) 0.0343(7) Uani 1 1 d . . .
C22 C 0.5475(4) 0.48632(19) 0.3113(3) 0.0378(7) Uani 1 1 d . . .
C23 C 0.4527(5) 0.4323(2) 0.3061(3) 0.0515(10) Uani 1 1 d . . .
H23 H 0.4836 0.3843 0.3215 0.062 Uiso 1 1 calc R . .
C24 C 0.3130(5) 0.4495(2) 0.2785(4) 0.0559(11) Uani 1 1 d . . .
H24 H 0.2466 0.4131 0.2726 0.067 Uiso 1 1 calc R . .
C25 C 0.2699(5) 0.5198(3) 0.2593(4) 0.0535(11) Uani 1 1 d . . .
H25 H 0.1744 0.5315 0.2428 0.064 Uiso 1 1 calc R . .
C26 C 0.3652(4) 0.5736(2) 0.2639(3) 0.0412(8) Uani 1 1 d . . .
H26 H 0.3340 0.6217 0.2517 0.049 Uiso 1 1 calc R . .
C31 C 0.7599(4) 0.72464(18) 0.1725(3) 0.0369(7) Uani 1 1 d . . .
C32 C 0.6962(4) 0.76663(18) 0.0650(3) 0.0398(8) Uani 1 1 d . . .
C33 C 0.7749(5) 0.8005(2) 0.0081(4) 0.0515(10) Uani 1 1 d . . .
H33 H 0.7293 0.8278 -0.0650 0.062 Uiso 1 1 calc R . .
C34 C 0.9199(6) 0.7937(2) 0.0596(4) 0.0615(12) Uani 1 1 d . . .
H34 H 0.9748 0.8162 0.0212 0.074 Uiso 1 1 calc R . .
C35 C 0.9864(5) 0.7544(3) 0.1668(4) 0.0583(11) Uani 1 1 d . . .
H35 H 1.0865 0.7501 0.2023 0.070 Uiso 1 1 calc R . .
C36 C 0.9053(4) 0.7210(2) 0.2228(4) 0.0494(9) Uani 1 1 d . . .
H36 H 0.9519 0.6952 0.2975 0.059 Uiso 1 1 calc R . .
C41 C 0.4976(4) 0.72392(18) 0.0983(3) 0.0372(7) Uani 1 1 d . . .
C42 C 0.5422(4) 0.76812(18) 0.0234(3) 0.0384(7) Uani 1 1 d . . .
C43 C 0.4442(5) 0.8060(2) -0.0763(3) 0.0496(10) Uani 1 1 d . . .
H43 H 0.4760 0.8362 -0.1248 0.060 Uiso 1 1 calc R . .
C44 C 0.3026(5) 0.7994(2) -0.1038(4) 0.0572(11) Uani 1 1 d . . .
H44 H 0.2360 0.8249 -0.1717 0.069 Uiso 1 1 calc R . .
C45 C 0.2566(5) 0.7561(3) -0.0335(4) 0.0580(11) Uani 1 1 d . . .
H45 H 0.1582 0.7516 -0.0528 0.070 Uiso 1 1 calc R . .
C46 C 0.3544(4) 0.7185(3) 0.0669(3) 0.0527(10) Uani 1 1 d . . .
H46 H 0.3209 0.6885 0.1146 0.063 Uiso 1 1 calc R . .
Li1 Li 0.4708(8) 0.5114(4) 0.7859(6) 0.0510(16) Uani 1 1 d . A .
O51 O 0.4073(4) 0.59490(16) 0.6861(3) 0.0724(10) Uani 1 1 d D . .
C52 C 0.3946(14) 0.6637(5) 0.7349(7) 0.061(3) Uiso 0.57(3) 1 d PD A 1
H52A H 0.4884 0.6866 0.7753 0.073 Uiso 0.57(3) 1 calc PR A 1
H52B H 0.3510 0.6595 0.7961 0.073 Uiso 0.57(3) 1 calc PR A 1
C52' C 0.322(2) 0.6478(7) 0.7161(13) 0.081(5) Uiso 0.43(3) 1 d PD A 2
H52C H 0.3720 0.6657 0.8017 0.097 Uiso 0.43(3) 1 calc PR A 2
H52D H 0.2300 0.6273 0.7078 0.097 Uiso 0.43(3) 1 calc PR A 2
C53 C 0.3011(8) 0.7059(3) 0.6237(6) 0.100(2) Uani 1 1 d D . .
H53A H 0.3478 0.7511 0.6184 0.120 Uiso 0.57(3) 1 calc PR A 1
H53B H 0.2103 0.7172 0.6300 0.120 Uiso 0.57(3) 1 calc PR A 1
H53C H 0.3864 0.7360 0.6452 0.120 Uiso 0.43(3) 1 calc PR A 2
H53D H 0.2184 0.7361 0.6136 0.120 Uiso 0.43(3) 1 calc PR A 2
C54 C 0.2753(7) 0.6608(3) 0.5106(6) 0.092(2) Uani 1 1 d D A .
H54A H 0.1745 0.6467 0.4706 0.110 Uiso 1 1 calc R . .
H54B H 0.3011 0.6872 0.4496 0.110 Uiso 1 1 calc R . .
C55 C 0.3673(6) 0.5968(3) 0.5566(4) 0.0676(13) Uani 1 1 d D A .
H55A H 0.3148 0.5530 0.5178 0.081 Uiso 1 1 calc R . .
H55B H 0.4519 0.6005 0.5367 0.081 Uiso 1 1 calc R . .
O61 O 0.3348(3) 0.4764(2) 0.8433(3) 0.0626(8) Uani 1 1 d D . .
C62 C 0.3206(6) 0.5049(4) 0.9506(4) 0.0784(17) Uani 1 1 d D A .
H62A H 0.3814 0.5474 0.9813 0.094 Uiso 1 1 calc R . .
H62B H 0.3479 0.4690 1.0178 0.094 Uiso 1 1 calc R . .
C63 C 0.1704(7) 0.5242(6) 0.9107(7) 0.124(3) Uani 1 1 d D . .
H63A H 0.1361 0.5124 0.9761 0.149 Uiso 1 1 calc R A .
H63B H 0.1567 0.5758 0.8926 0.149 Uiso 1 1 calc R . .
C64 C 0.0947(6) 0.4826(5) 0.7991(8) 0.112(3) Uani 1 1 d D A .
H64A H 0.0347 0.5142 0.7310 0.135 Uiso 1 1 calc R . .
H64B H 0.0332 0.4469 0.8151 0.135 Uiso 1 1 calc R . .
C65 C 0.2033(5) 0.4462(3) 0.7642(4) 0.0724(14) Uani 1 1 d D A .
H65A H 0.2027 0.3942 0.7776 0.087 Uiso 1 1 calc R . .
H65B H 0.1849 0.4552 0.6761 0.087 Uiso 1 1 calc R . .
O71 O 0.6361(3) 0.53280(15) 0.9266(3) 0.0552(7) Uani 1 1 d D . .
C72 C 0.7022(5) 0.4793(3) 1.0182(4) 0.0693(13) Uani 1 1 d D A .
H72A H 0.6687 0.4313 0.9845 0.083 Uiso 1 1 calc R . .
H72B H 0.6806 0.4871 1.0923 0.083 Uiso 1 1 calc R . .
C73 C 0.8583(6) 0.4865(4) 1.0510(6) 0.0930(19) Uani 1 1 d D . .
H73A H 0.9145 0.4658 1.1335 0.112 Uiso 0.61(4) 1 calc PR A 1
H73B H 0.8860 0.4634 0.9881 0.112 Uiso 0.61(4) 1 calc PR A 1
H73C H 0.8928 0.4476 1.0133 0.112 Uiso 0.39(4) 1 calc PR A 2
H73D H 0.9119 0.4854 1.1420 0.112 Uiso 0.39(4) 1 calc PR A 2
C74 C 0.8753(9) 0.5630(4) 1.0512(14) 0.074(4) Uiso 0.61(4) 1 d PD A 1
H74A H 0.9563 0.5760 1.0301 0.089 Uiso 0.61(4) 1 calc PR A 1
H74B H 0.8908 0.5833 1.1334 0.089 Uiso 0.61(4) 1 calc PR A 1
C74' C 0.8741(15) 0.5587(10) 0.998(4) 0.112(8) Uiso 0.39(4) 1 d PD A 2
H74C H 0.9422 0.5891 1.0630 0.134 Uiso 0.39(4) 1 calc PR A 2
H74D H 0.9080 0.5525 0.9303 0.134 Uiso 0.39(4) 1 calc PR A 2
C75 C 0.7332(6) 0.5905(3) 0.9499(5) 0.0771(16) Uani 1 1 d D A .
H75A H 0.6986 0.6327 0.9801 0.093 Uiso 0.61(4) 1 calc PR A 1
H75B H 0.7460 0.6037 0.8734 0.093 Uiso 0.61(4) 1 calc PR A 1
H75C H 0.7233 0.6237 1.0115 0.093 Uiso 0.39(4) 1 calc PR A 2
H75D H 0.7157 0.6172 0.8725 0.093 Uiso 0.39(4) 1 calc PR A 2
O81 O 0.5178(3) 0.44131(13) 0.6893(3) 0.0518(7) Uani 1 1 d D . .
C82 C 0.5028(6) 0.3664(2) 0.6994(7) 0.0800(18) Uani 1 1 d D A .
H82A H 0.4307 0.3470 0.6217 0.096 Uiso 0.427(13) 1 calc PR B 1
H82B H 0.4741 0.3554 0.7686 0.096 Uiso 0.427(13) 1 calc PR B 1
H82C H 0.4055 0.3507 0.6470 0.096 Uiso 0.573(13) 1 calc PR B 2
H82D H 0.5249 0.3525 0.7864 0.096 Uiso 0.573(13) 1 calc PR B 2
C83 C 0.6475(10) 0.3350(5) 0.7240(10) 0.051(3) Uiso 0.427(13) 1 d PD A 1
H83A H 0.6435 0.2834 0.7061 0.061 Uiso 0.427(13) 1 calc PR B 1
H83B H 0.7171 0.3445 0.8093 0.061 Uiso 0.427(13) 1 calc PR B 1
C84 C 0.6741(14) 0.3796(5) 0.6272(12) 0.064(4) Uiso 0.427(13) 1 d PD A 1
H84A H 0.6122 0.3647 0.5420 0.077 Uiso 0.427(13) 1 calc PR B 1
H84B H 0.7742 0.3768 0.6376 0.077 Uiso 0.427(13) 1 calc PR B 1
C83' C 0.6125(8) 0.3340(4) 0.6525(9) 0.055(2) Uiso 0.573(13) 1 d PD A 2
H83C H 0.6468 0.2869 0.6906 0.066 Uiso 0.573(13) 1 calc PR B 2
H83D H 0.5721 0.3292 0.5611 0.066 Uiso 0.573(13) 1 calc PR B 2
C84' C 0.7289(8) 0.3892(4) 0.6962(8) 0.055(2) Uiso 0.573(13) 1 d PD A 2
H84C H 0.7939 0.3850 0.6531 0.066 Uiso 0.573(13) 1 calc PR B 2
H84D H 0.7835 0.3874 0.7870 0.066 Uiso 0.573(13) 1 calc PR B 2
C85 C 0.6362(6) 0.4548(2) 0.6564(5) 0.0676(13) Uani 1 1 d D A .
H85A H 0.7160 0.4766 0.7262 0.081 Uiso 0.427(13) 1 calc PR B 1
H85B H 0.6091 0.4863 0.5830 0.081 Uiso 0.427(13) 1 calc PR B 1
H85C H 0.6888 0.4976 0.7000 0.081 Uiso 0.573(13) 1 calc PR B 2
H85D H 0.6037 0.4624 0.5659 0.081 Uiso 0.573(13) 1 calc PR B 2

loop_
_atom_site_aniso_label
_atom_site_aniso_U_11
_atom_site_aniso_U_22
_atom_site_aniso_U_33
_atom_site_aniso_U_23
_atom_site_aniso_U_13
_atom_site_aniso_U_12
B1 0.0300(19) 0.0380(19) 0.0274(15) -0.0006(13) 0.0107(13) -0.0054(15)
B2 0.0319(19) 0.0379(18) 0.0303(16) 0.0060(14) 0.0078(14) -0.0047(15)
C1 0.0277(16) 0.0315(15) 0.0305(14) 0.0036(12) 0.0079(12) -0.0015(13)
C2 0.0326(17) 0.0398(16) 0.0302(14) 0.0021(13) 0.0080(12) -0.0069(14)
C3 0.0364(18) 0.0459(19) 0.0291(14) -0.0010(13) 0.0075(13) -0.0086(14)
C4 0.059(3) 0.126(5) 0.0374(19) -0.010(3) 0.0022(19) -0.039(3)
C5 0.072(3) 0.075(3) 0.050(2) -0.021(2) 0.026(2) 0.003(2)
C6 0.090(4) 0.055(2) 0.040(2) 0.0092(18) 0.026(2) 0.001(2)
C11 0.0404(19) 0.0387(17) 0.0290(15) -0.0014(13) 0.0140(13) 0.0003(14)
C12 0.053(2) 0.0344(16) 0.0262(14) -0.0047(12) 0.0153(14) 0.0007(15)
C13 0.071(3) 0.0343(18) 0.048(2) -0.0014(15) 0.0220(19) 0.0043(18)
C14 0.080(3) 0.048(2) 0.056(2) 0.0023(18) 0.027(2) 0.024(2)
C15 0.050(2) 0.075(3) 0.050(2) 0.003(2) 0.0209(19) 0.020(2)
C16 0.044(2) 0.052(2) 0.049(2) 0.0064(17) 0.0200(17) 0.0073(17)
C21 0.0423(19) 0.0370(16) 0.0222(13) -0.0053(12) 0.0113(12) -0.0109(14)
C22 0.050(2) 0.0376(16) 0.0238(13) -0.0064(12) 0.0130(13) -0.0095(15)
C23 0.070(3) 0.042(2) 0.0375(17) -0.0032(15) 0.0166(18) -0.0203(19)
C24 0.058(3) 0.059(3) 0.045(2) -0.0024(18) 0.0150(18) -0.033(2)
C25 0.040(2) 0.075(3) 0.0424(19) -0.0010(19) 0.0132(16) -0.021(2)
C26 0.0354(19) 0.049(2) 0.0373(16) 0.0013(14) 0.0122(14) -0.0102(15)
C31 0.0403(19) 0.0341(16) 0.0358(15) 0.0001(13) 0.0147(14) -0.0064(14)
C32 0.052(2) 0.0325(16) 0.0358(16) -0.0033(13) 0.0180(15) -0.0043(15)
C33 0.070(3) 0.0409(19) 0.052(2) 0.0078(17) 0.033(2) -0.0045(19)
C34 0.080(3) 0.053(2) 0.069(3) 0.010(2) 0.048(3) -0.014(2)
C35 0.046(2) 0.065(3) 0.072(3) 0.004(2) 0.032(2) -0.010(2)
C36 0.038(2) 0.057(2) 0.052(2) 0.0102(18) 0.0172(16) -0.0072(18)
C41 0.0415(19) 0.0356(16) 0.0293(14) 0.0003(12) 0.0085(13) -0.0001(14)
C42 0.049(2) 0.0307(15) 0.0313(15) -0.0026(12) 0.0119(14) -0.0028(15)
C43 0.069(3) 0.0377(18) 0.0342(17) 0.0074(14) 0.0120(17) 0.0026(18)
C44 0.060(3) 0.051(2) 0.0409(19) 0.0079(18) -0.0012(18) 0.012(2)
C45 0.043(2) 0.064(3) 0.047(2) 0.0083(19) -0.0023(17) 0.004(2)
C46 0.040(2) 0.066(2) 0.0418(18) 0.0118(18) 0.0050(16) 0.0000(19)
Li1 0.067(5) 0.045(3) 0.044(3) 0.006(3) 0.026(3) 0.016(3)
O51 0.120(3) 0.0461(16) 0.0464(15) 0.0066(12) 0.0280(17) 0.0273(18)
C53 0.132(6) 0.087(4) 0.104(5) 0.033(4) 0.071(4) 0.060(4)
C54 0.076(4) 0.078(4) 0.084(4) 0.023(3) -0.009(3) 0.013(3)
C55 0.083(4) 0.061(3) 0.045(2) 0.0051(19) 0.011(2) 0.001(3)
O61 0.0521(17) 0.089(2) 0.0457(15) -0.0063(15) 0.0188(13) -0.0035(17)
C62 0.073(3) 0.125(5) 0.050(2) -0.007(3) 0.037(2) -0.005(3)
C63 0.071(4) 0.211(10) 0.098(5) -0.027(6) 0.041(4) 0.016(5)
C64 0.058(4) 0.113(5) 0.146(7) 0.012(5) 0.019(4) 0.014(4)
C65 0.064(3) 0.083(3) 0.057(3) 0.008(2) 0.010(2) -0.011(3)
O71 0.0661(19) 0.0478(15) 0.0475(15) 0.0017(12) 0.0180(13) -0.0072(14)
C72 0.077(3) 0.068(3) 0.045(2) 0.010(2) 0.006(2) -0.004(3)
C73 0.078(4) 0.105(5) 0.075(4) -0.003(3) 0.007(3) 0.014(4)
C75 0.120(5) 0.061(3) 0.062(3) -0.011(2) 0.050(3) -0.027(3)
O81 0.075(2) 0.0353(13) 0.0540(15) -0.0033(11) 0.0351(14) -0.0003(13)
C82 0.072(3) 0.034(2) 0.150(6) -0.020(3) 0.061(4) -0.011(2)
C85 0.110(4) 0.050(2) 0.070(3) -0.001(2) 0.064(3) -0.010(2)

loop_
_atom_type_symbol
_atom_type_description
_atom_type_scat_dispersion_real
_atom_type_scat_dispersion_imag
_atom_type_scat_source
C C 0.0033 0.0016 'International Tables Vol C Tables 4.2.6.8 and 6.1.1.4'
H H 0.0000 0.0000 'International Tables Vol C Tables 4.2.6.8 and 6.1.1.4'
B B 0.0013 0.0007 'International Tables Vol C Tables 4.2.6.8 and 6.1.1.4'
Li Li -0.0003 0.0001 'International Tables Vol C Tables 4.2.6.8 and 6.1.1.4'
O O 0.0106 0.0060 'International Tables Vol C Tables 4.2.6.8 and 6.1.1.4'

loop_
_geom_angle_atom_site_label_1
_geom_angle_atom_site_label_2
_geom_angle_atom_site_label_3
_geom_angle
C1 B1 C21 120.9(3)
C1 B1 C11 128.0(3)
C21 B1 C11 100.3(3)
C1 B1 B2 52.58(19)
C21 B1 B2 124.8(3)
C11 B1 B2 126.5(3)
C1 B1 H1 95(2)
C21 B1 H1 105(2)
C11 B1 H1 104(2)
B2 B1 H1 42(2)
C1 B2 C31 123.0(3)
C1 B2 C41 123.8(3)
C31 B2 C41 100.5(3)
C1 B2 B1 52.05(18)
C31 B2 B1 128.0(3)
C41 B2 B1 125.0(3)
C1 B2 H1 97(2)
C31 B2 H1 108(2)
C41 B2 H1 101(2)
B1 B2 H1 45(2)
C2 C1 B1 122.6(3)
C2 C1 B2 119.8(3)
B1 C1 B2 75.4(2)
C2 C1 H1A 111.5
B1 C1 H1A 111.5
B2 C1 H1A 111.5
C1 C2 C3 116.7(3)
C1 C2 H2A 108.1
C3 C2 H2A 108.1
C1 C2 H2B 108.1
C3 C2 H2B 108.1
H2A C2 H2B 107.3
C5 C3 C4 108.0(4)
C5 C3 C6 108.4(4)
C4 C3 C6 109.2(4)
C5 C3 C2 111.5(3)
C4 C3 C2 109.3(3)
C6 C3 C2 110.5(3)
C3 C4 H4A 109.5
C3 C4 H4B 109.5
H4A C4 H4B 109.5
C3 C4 H4C 109.5
H4A C4 H4C 109.5
H4B C4 H4C 109.5
C3 C5 H5A 109.5
C3 C5 H5B 109.5
H5A C5 H5B 109.5
C3 C5 H5C 109.5
H5A C5 H5C 109.5
H5B C5 H5C 109.5
C3 C6 H6A 109.5
C3 C6 H6B 109.5
H6A C6 H6B 109.5
C3 C6 H6C 109.5
H6A C6 H6C 109.5
H6B C6 H6C 109.5
C16 C11 C12 116.3(3)
C16 C11 B1 134.9(3)
C12 C11 B1 108.7(3)
C13 C12 C11 122.2(4)
C13 C12 C22 126.7(3)
C11 C12 C22 111.1(3)
C14 C13 C12 119.4(4)
C14 C13 H13 120.3
C12 C13 H13 120.3
C15 C14 C13 119.8(4)
C15 C14 H14 120.1
C13 C14 H14 120.1
C14 C15 C16 120.8(4)
C14 C15 H15 119.6
C16 C15 H15 119.6
C15 C16 C11 121.5(4)
C15 C16 H16 119.3
C11 C16 H16 119.3
C26 C21 C22 116.9(3)
C26 C21 B1 133.5(3)
C22 C21 B1 109.3(3)
C23 C22 C21 122.2(4)
C23 C22 C12 127.2(4)
C21 C22 C12 110.5(3)
C24 C23 C22 119.1(4)
C24 C23 H23 120.4
C22 C23 H23 120.4
C23 C24 C25 119.9(4)
C23 C24 H24 120.0
C25 C24 H24 120.0
C24 C25 C26 120.7(4)
C24 C25 H25 119.7
C26 C25 H25 119.7
C21 C26 C25 121.0(4)
C21 C26 H26 119.5
C25 C26 H26 119.5
C36 C31 C32 116.9(3)
C36 C31 B2 134.8(3)
C32 C31 B2 108.3(3)
C33 C32 C31 122.2(4)
C33 C32 C42 126.3(3)
C31 C32 C42 111.5(3)
C34 C33 C32 118.9(4)
C34 C33 H33 120.5
C32 C33 H33 120.5
C33 C34 C35 120.5(4)
C33 C34 H34 119.8
C35 C34 H34 119.8
C34 C35 C36 119.7(4)
C34 C35 H35 120.2
C36 C35 H35 120.2
C31 C36 C35 121.8(4)
C31 C36 H36 119.1
C35 C36 H36 119.1
C46 C41 C42 117.1(3)
C46 C41 B2 134.4(3)
C42 C41 B2 108.4(3)
C43 C42 C41 121.0(4)
C43 C42 C32 128.0(3)
C41 C42 C32 111.0(3)
C44 C43 C42 119.9(4)
C44 C43 H43 120.0
C42 C43 H43 120.0
C43 C44 C45 120.1(4)
C43 C44 H44 119.9
C45 C44 H44 119.9
C44 C45 C46 120.1(4)
C44 C45 H45 119.9
C46 C45 H45 119.9
C41 C46 C45 121.7(4)
C41 C46 H46 119.2
C45 C46 H46 119.2
O71 Li1 O61 107.4(3)
O71 Li1 O51 109.4(4)
O61 Li1 O51 112.4(4)
O71 Li1 O81 108.2(4)
O61 Li1 O81 111.6(4)
O51 Li1 O81 107.8(3)
C55 O51 C52 111.9(4)
C55 O51 C52' 107.3(6)
C55 O51 Li1 124.4(3)
C52 O51 Li1 123.8(4)
C52' O51 Li1 120.2(5)
O51 C52 C53 104.8(6)
O51 C52 H52A 110.8
C53 C52 H52A 110.8
O51 C52 H52B 110.8
C53 C52 H52B 110.8
H52A C52 H52B 108.9
O51 C52' C53 104.4(8)
O51 C52' H52C 110.9
C53 C52' H52C 110.9
O51 C52' H52D 110.9
C53 C52' H52D 110.9
H52C C52' H52D 108.9
C52' C53 C54 98.9(7)
C52 C53 C54 107.3(5)
C52' C53 H53A 137.6
C52 C53 H53A 110.2
C54 C53 H53A 110.2
C52' C53 H53B 88.3
C52 C53 H53B 110.2
C54 C53 H53B 110.2
H53A C53 H53B 108.5
C52' C53 H53C 112.0
C54 C53 H53C 112.0
H53B C53 H53C 128.8
C52' C53 H53D 112.0
C52 C53 H53D 129.0
C54 C53 H53D 112.0
H53C C53 H53D 109.7
C55 C54 C53 105.6(4)
C55 C54 H54A 110.6
C53 C54 H54A 110.6
C55 C54 H54B 110.6
C53 C54 H54B 110.6
H54A C54 H54B 108.8
O51 C55 C54 106.5(4)
O51 C55 H55A 110.4
C54 C55 H55A 110.4
O51 C55 H55B 110.4
C54 C55 H55B 110.4
H55A C55 H55B 108.6
C65 O61 C62 108.8(4)
C65 O61 Li1 123.5(3)
C62 O61 Li1 122.2(4)
O61 C62 C63 105.8(4)
O61 C62 H62A 110.6
C63 C62 H62A 110.6
O61 C62 H62B 110.6
C63 C62 H62B 110.6
H62A C62 H62B 108.7
C64 C63 C62 106.0(6)
C64 C63 H63A 110.5
C62 C63 H63A 110.5
C64 C63 H63B 110.5
C62 C63 H63B 110.5
H63A C63 H63B 108.7
C63 C64 C65 107.4(5)
C63 C64 H64A 110.2
C65 C64 H64A 110.2
C63 C64 H64B 110.2
C65 C64 H64B 110.2
H64A C64 H64B 108.5
O61 C65 C64 105.1(5)
O61 C65 H65A 110.7
C64 C65 H65A 110.7
O61 C65 H65B 110.7
C64 C65 H65B 110.7
H65A C65 H65B 108.8
C75 O71 C72 107.5(4)
C75 O71 Li1 130.6(3)
C72 O71 Li1 120.3(3)
O71 C72 C73 105.7(4)
O71 C72 H72A 110.6
C73 C72 H72A 110.6
O71 C72 H72B 110.6
C73 C72 H72B 110.6
H72A C72 H72B 108.7
C74 C73 C72 101.9(6)
C72 C73 C74' 104.6(6)
C74 C73 H73A 111.4
C72 C73 H73A 111.4
C74' C73 H73A 129.3
C74 C73 H73B 111.4
C72 C73 H73B 111.4
H73A C73 H73B 109.3
C74 C73 H73C 132.0
C72 C73 H73C 110.8
C74' C73 H73C 110.8
H73A C73 H73C 88.6
C72 C73 H73D 110.8
C74' C73 H73D 110.8
H73C C73 H73D 108.9
C73 C74 C75 104.5(6)
C73 C74 H74A 110.8
C75 C74 H74A 110.8
C73 C74 H74B 110.8
C75 C74 H74B 110.8
H74A C74 H74B 108.9
C75 C74' C73 105.6(9)
C75 C74' H74C 110.6
C73 C74' H74C 110.6
C75 C74' H74D 110.6
C73 C74' H74D 110.6
H74C C74' H74D 108.7
O71 C75 C74' 106.1(8)
O71 C75 C74 105.6(5)
O71 C75 H75A 110.6
C74' C75 H75A 129.3
C74 C75 H75A 110.6
O71 C75 H75B 110.6
C74' C75 H75B 88.9
C74 C75 H75B 110.6
H75A C75 H75B 108.8
O71 C75 H75C 110.5
C74' C75 H75C 110.5
O71 C75 H75D 110.5
C74' C75 H75D 110.5
C74 C75 H75D 129.8
H75C C75 H75D 108.7
C82 O81 C85 109.2(3)
C82 O81 Li1 124.4(4)
C85 O81 Li1 118.5(3)
O81 C82 C83 105.5(5)
O81 C82 C83' 103.7(4)
O81 C82 H82A 110.6
C83 C82 H82A 110.6
O81 C82 H82B 110.6
C83 C82 H82B 110.6
C83' C82 H82B 134.5
H82A C82 H82B 108.8
O81 C82 H82C 111.0
C83 C82 H82C 132.6
C83' C82 H82C 111.0
O81 C82 H82D 111.0
C83 C82 H82D 84.0
C83' C82 H82D 111.0
H82A C82 H82D 129.6
H82C C82 H82D 109.0
C82 C83 C84 95.6(7)
C82 C83 H83A 112.6
C84 C83 H83A 112.6
C82 C83 H83B 112.6
C84 C83 H83B 112.6
H83A C83 H83B 110.1
C83 C84 C85 101.6(7)
C83 C84 H84A 111.4
C85 C84 H84A 111.4
C83 C84 H84B 111.4
C85 C84 H84B 111.4
H84A C84 H84B 109.3
C84' C83' C82 101.5(6)
C84' C83' H83C 111.5
C82 C83' H83C 111.5
C84' C83' H83D 111.5
C82 C83' H83D 111.5
H83C C83' H83D 109.3
C83' C84' C85 97.8(6)
C83' C84' H84C 112.2
C85 C84' H84C 112.2
C83' C84' H84D 112.2
C85 C84' H84D 112.2
H84C C84' H84D 109.8
O81 C85 C84' 105.7(4)
O81 C85 C84 102.4(5)
O81 C85 H85A 111.3
C84' C85 H85A 82.3
C84 C85 H85A 111.3
O81 C85 H85B 111.3
C84' C85 H85B 132.9
C84 C85 H85B 111.3
H85A C85 H85B 109.2
O81 C85 H85C 110.6
C84' C85 H85C 110.6
C84 C85 H85C 136.4
H85B C85 H85C 82.7
O81 C85 H85D 110.6
C84' C85 H85D 110.6
C84 C85 H85D 84.3
H85A C85 H85D 130.2
H85C C85 H85D 108.7

loop_
_geom_bond_atom_site_label_1
_geom_bond_atom_site_label_2
_geom_bond_distance
B1 C1 1.593(5)
B1 C21 1.612(5)
B1 C11 1.616(5)
B1 B2 1.954(5)
B1 H1 1.38(5)
B2 C1 1.604(5)
B2 C31 1.614(5)
B2 C41 1.619(5)
B2 H1 1.32(5)
C1 C2 1.521(4)
C1 H1A 1.0000
C2 C3 1.542(4)
C2 H2A 0.9900
C2 H2B 0.9900
C3 C5 1.517(6)
C3 C4 1.520(5)
C3 C6 1.528(6)
C4 H4A 0.9800
C4 H4B 0.9800
C4 H4C 0.9800
C5 H5A 0.9800
C5 H5B 0.9800
C5 H5C 0.9800
C6 H6A 0.9800
C6 H6B 0.9800
C6 H6C 0.9800
C11 C16 1.390(6)
C11 C12 1.410(5)
C12 C13 1.388(5)
C12 C22 1.476(5)
C13 C14 1.380(7)
C13 H13 0.9500
C14 C15 1.370(7)
C14 H14 0.9500
C15 C16 1.390(6)
C15 H15 0.9500
C16 H16 0.9500
C21 C26 1.390(5)
C21 C22 1.408(5)
C22 C23 1.392(5)
C23 C24 1.381(7)
C23 H23 0.9500
C24 C25 1.382(7)
C24 H24 0.9500
C25 C26 1.394(5)
C25 H25 0.9500
C26 H26 0.9500
C31 C36 1.376(5)
C31 C32 1.411(5)
C32 C33 1.392(5)
C32 C42 1.463(5)
C33 C34 1.376(7)
C33 H33 0.9500
C34 C35 1.384(7)
C34 H34 0.9500
C35 C36 1.399(6)
C35 H35 0.9500
C36 H36 0.9500
C41 C46 1.375(6)
C41 C42 1.412(5)
C42 C43 1.399(5)
C43 C44 1.368(7)
C43 H43 0.9500
C44 C45 1.370(7)
C44 H44 0.9500
C45 C46 1.400(5)
C45 H45 0.9500
C46 H46 0.9500
Li1 O71 1.886(8)
Li1 O61 1.897(8)
Li1 O51 1.911(7)
Li1 O81 1.920(7)
O51 C55 1.410(5)
O51 C52 1.440(8)
O51 C52' 1.458(11)
C52 C53 1.504(9)
C52 H52A 0.9900
C52 H52B 0.9900
C52' C53 1.493(11)
C52' H52C 0.9900
C52' H52D 0.9900
C53 C54 1.508(8)
C53 H53A 0.9900
C53 H53B 0.9900
C53 H53C 0.9900
C53 H53D 0.9900
C54 C55 1.492(7)
C54 H54A 0.9900
C54 H54B 0.9900
C55 H55A 0.9900
C55 H55B 0.9900
O61 C65 1.421(6)
O61 C62 1.429(5)
C62 C63 1.472(8)
C62 H62A 0.9900
C62 H62B 0.9900
C63 C64 1.457(10)
C63 H63A 0.9900
C63 H63B 0.9900
C64 C65 1.500(8)
C64 H64A 0.9900
C64 H64B 0.9900
C65 H65A 0.9900
C65 H65B 0.9900
O71 C75 1.426(5)
O71 C72 1.432(5)
C72 C73 1.503(8)
C72 H72A 0.9900
C72 H72B 0.9900
C73 C74 1.448(10)
C73 C74' 1.529(14)
C73 H73A 0.9900
C73 H73B 0.9900
C73 H73C 0.9900
C73 H73D 0.9900
C74 C75 1.563(10)
C74 H74A 0.9900
C74 H74B 0.9900
C74' C75 1.460(13)
C74' H74C 0.9900
C74' H74D 0.9900
C75 H75A 0.9900
C75 H75B 0.9900
C75 H75C 0.9900
C75 H75D 0.9900
O81 C82 1.425(5)
O81 C85 1.439(5)
C82 C83 1.520(9)
C82 C83' 1.564(8)
C82 H82A 0.9900
C82 H82B 0.9900
C82 H82C 0.9900
C82 H82D 0.9900
C83 C84 1.522(12)
C83 H83A 0.9900
C83 H83B 0.9900
C84 C85 1.539(10)
C84 H84A 0.9900
C84 H84B 0.9900
C83' C84' 1.511(10)
C83' H83C 0.9900
C83' H83D 0.9900
C84' C85 1.515(8)
C84' H84C 0.9900
C84' H84D 0.9900
C85 H85A 0.9900
C85 H85B 0.9900
C85 H85C 0.9900
C85 H85D 0.9900

loop_
_geom_torsion_atom_site_label_1
_geom_torsion_atom_site_label_2
_geom_torsion_atom_site_label_3
_geom_torsion_atom_site_label_4
_geom_torsion
C21 B1 B2 C1 104.8(3)
C11 B1 B2 C1 -113.6(4)
C1 B1 B2 C31 105.5(4)
C21 B1 B2 C31 -149.7(3)
C11 B1 B2 C31 -8.1(5)
C1 B1 B2 C41 -108.4(4)
C21 B1 B2 C41 -3.6(5)
C11 B1 B2 C41 138.0(3)
C21 B1 C1 C2 131.4(3)
C11 B1 C1 C2 -5.7(5)
B2 B1 C1 C2 -116.3(3)
C21 B1 C1 B2 -112.3(3)
C11 B1 C1 B2 110.6(3)
C31 B2 C1 C2 4.4(5)
C41 B2 C1 C2 -129.8(3)
B1 B2 C1 C2 119.5(3)
C31 B2 C1 B1 -115.1(4)
C41 B2 C1 B1 110.6(3)
B1 C1 C2 C3 -87.2(4)
B2 C1 C2 C3 -178.5(3)
C1 C2 C3 C5 -62.6(4)
C1 C2 C3 C4 178.2(4)
C1 C2 C3 C6 58.0(4)
C1 B1 C11 C16 -35.3(6)
C21 B1 C11 C16 -178.9(4)
B2 B1 C11 C16 32.3(5)
C1 B1 C11 C12 144.0(3)
C21 B1 C11 C12 0.4(3)
B2 B1 C11 C12 -148.4(3)
C16 C11 C12 C13 1.6(5)
B1 C11 C12 C13 -177.8(3)
C16 C11 C12 C22 179.8(3)
B1 C11 C12 C22 0.4(3)
C11 C12 C13 C14 -0.8(5)
C22 C12 C13 C14 -178.8(3)
C12 C13 C14 C15 -0.4(6)
C13 C14 C15 C16 0.8(6)
C14 C15 C16 C11 0.0(6)
C12 C11 C16 C15 -1.1(5)
B1 C11 C16 C15 178.1(3)
C1 B1 C21 C26 24.9(5)
C11 B1 C21 C26 171.9(3)
B2 B1 C21 C26 -38.6(5)
C1 B1 C21 C22 -148.1(3)
C11 B1 C21 C22 -1.1(3)
B2 B1 C21 C22 148.4(3)
C26 C21 C22 C23 4.3(4)
B1 C21 C22 C23 178.5(3)
C26 C21 C22 C12 -172.8(3)
B1 C21 C22 C12 1.4(3)
C13 C12 C22 C23 0.0(5)
C11 C12 C22 C23 -178.1(3)
C13 C12 C22 C21 177.0(3)
C11 C12 C22 C21 -1.2(4)
C21 C22 C23 C24 -1.6(5)
C12 C22 C23 C24 175.0(3)
C22 C23 C24 C25 -1.6(6)
C23 C24 C25 C26 1.9(6)
C22 C21 C26 C25 -3.9(5)
B1 C21 C26 C25 -176.4(3)
C24 C25 C26 C21 0.9(6)
C1 B2 C31 C36 37.3(6)
C41 B2 C31 C36 -179.9(4)
B1 B2 C31 C36 -27.6(6)
C1 B2 C31 C32 -140.6(3)
C41 B2 C31 C32 2.2(4)
B1 B2 C31 C32 154.5(3)
C36 C31 C32 C33 2.8(5)
B2 C31 C32 C33 -178.9(3)
C36 C31 C32 C42 -178.0(3)
B2 C31 C32 C42 0.3(4)
C31 C32 C33 C34 -1.0(6)
C42 C32 C33 C34 179.9(4)
C32 C33 C34 C35 -0.6(7)
C33 C34 C35 C36 0.4(7)
C32 C31 C36 C35 -3.1(6)
B2 C31 C36 C35 179.2(4)
C34 C35 C36 C31 1.6(7)
C1 B2 C41 C46 -38.6(6)
C31 B2 C41 C46 179.1(4)
B1 B2 C41 C46 25.7(6)
C1 B2 C41 C42 138.3(3)
C31 B2 C41 C42 -4.0(4)
B1 B2 C41 C42 -157.5(3)
C46 C41 C42 C43 1.6(5)
B2 C41 C42 C43 -175.9(3)
C46 C41 C42 C32 -178.0(3)
B2 C41 C42 C32 4.6(4)
C33 C32 C42 C43 -3.6(6)
C31 C32 C42 C43 177.3(3)
C33 C32 C42 C41 175.9(3)
C31 C32 C42 C41 -3.2(4)
C41 C42 C43 C44 -1.2(6)
C32 C42 C43 C44 178.2(4)
C42 C43 C44 C45 0.4(6)
C43 C44 C45 C46 0.1(7)
C42 C41 C46 C45 -1.1(6)
B2 C41 C46 C45 175.5(4)
C44 C45 C46 C41 0.3(7)
O71 Li1 O51 C55 132.8(5)
O61 Li1 O51 C55 -108.1(5)
O81 Li1 O51 C55 15.3(7)
O71 Li1 O51 C52 -47.3(9)
O61 Li1 O51 C52 71.9(8)
O81 Li1 O51 C52 -164.8(7)
O71 Li1 O51 C52' -82.7(12)
O61 Li1 O51 C52' 36.4(12)
O81 Li1 O51 C52' 159.8(11)
C55 O51 C52 C53 17.1(10)
C52' O51 C52 C53 -69.8(10)
Li1 O51 C52 C53 -162.8(6)
C55 O51 C52' C53 -33.4(15)
C52 O51 C52' C53 70.6(12)
Li1 O51 C52' C53 176.8(8)
O51 C52' C53 C52 -68.7(12)
O51 C52' C53 C54 41.1(14)
O51 C52 C53 C52' 70.9(11)
O51 C52 C53 C54 -5.9(10)
C52' C53 C54 C55 -34.9(11)
C52 C53 C54 C55 -6.2(9)
C52 O51 C55 C54 -21.4(8)
C52' O51 C55 C54 10.3(11)
Li1 O51 C55 C54 158.6(5)
C53 C54 C55 O51 16.3(7)
O71 Li1 O61 C65 -171.7(4)
O51 Li1 O61 C65 68.0(5)
O81 Li1 O61 C65 -53.2(6)
O71 Li1 O61 C62 37.7(5)
O51 Li1 O61 C62 -82.7(5)
O81 Li1 O61 C62 156.1(4)
C65 O61 C62 C63 -27.7(7)
Li1 O61 C62 C63 126.7(6)
O61 C62 C63 C64 21.0(9)
C62 C63 C64 C65 -7.4(10)
C62 O61 C65 C64 22.7(6)
Li1 O61 C65 C64 -131.3(5)
C63 C64 C65 O61 -8.9(9)
O61 Li1 O71 C75 -140.7(4)
O51 Li1 O71 C75 -18.5(6)
O81 Li1 O71 C75 98.7(5)
O61 Li1 O71 C72 55.8(5)
O51 Li1 O71 C72 178.1(4)
O81 Li1 O71 C72 -64.7(5)
C75 O71 C72 C73 -29.9(6)
Li1 O71 C72 C73 137.0(4)
O71 C72 C73 C74 39.2(9)
O71 C72 C73 C74' 14.5(18)
C72 C73 C74 C75 -32.4(11)
C74' C73 C74 C75 66.8(14)
C74 C73 C74' C75 -81(2)
C72 C73 C74' C75 5(3)
C72 O71 C75 C74' 33.6(18)
Li1 O71 C75 C74' -131.4(18)
C72 O71 C75 C74 8.9(8)
Li1 O71 C75 C74 -156.1(7)
C73 C74' C75 O71 -23(3)
C73 C74' C75 C74 69.0(17)
C73 C74 C75 O71 15.8(11)
C73 C74 C75 C74' -78.9(17)
O71 Li1 O81 C82 93.7(5)
O61 Li1 O81 C82 -24.2(6)
O51 Li1 O81 C82 -148.1(5)
O71 Li1 O81 C85 -51.8(5)
O61 Li1 O81 C85 -169.7(4)
O51 Li1 O81 C85 66.5(5)
C85 O81 C82 C83 22.8(7)
Li1 O81 C82 C83 -125.4(6)
C85 O81 C82 C83' -7.1(7)
Li1 O81 C82 C83' -155.2(5)
O81 C82 C83 C84 -44.0(9)
C83' C82 C83 C84 46.3(8)
C82 C83 C84 C85 48.2(10)
O81 C82 C83' C84' 33.6(8)
C83 C82 C83' C84' -63.8(9)
C82 C83' C84' C85 -44.7(7)
C82 O81 C85 C84' -22.3(6)
Li1 O81 C85 C84' 128.1(5)
C82 O81 C85 C84 9.0(7)
Li1 O81 C85 C84 159.3(6)
C83' C84' C85 O81 42.1(7)
C83' C84' C85 C84 -45.7(9)
C83 C84 C85 O81 -37.1(9)
C83 C84 C85 C84' 62.9(9)
